data_8103303
loop_
_publ_author_name
'Kwang Ha'

_publ_section_title
;
 Crystal structure of 3-phenylpyridinium
 pentachloro(3-phenylpyridine-kN)platinate(IV) hydrate,
 [C11H10N][PtCl5(C11H9N)] &#x00B7; H2O
;
_journal_issue 1
_journal_name_full 'Zeitschrift f\"ur Kristallographie - New Crystal Structures'
_journal_page_first 12
_journal_volume 227
_journal_year 2012
_chemical_formula_moiety 'C11 H9 Cl5 N Pt, C11 H10 N, H2 O'
_chemical_formula_sum 'C22 H21 Cl5 N2 O Pt'
_chemical_formula_weight 701.75
_chemical_name_systematic
; 
3-Phenylpyridinium pentachloro(3-phenylpyridine-\k<i>N</i>)platinate(IV) - 
water (1:1)
;
_space_group_IT_number 14
_symmetry_cell_setting monoclinic
_symmetry_space_group_name_Hall '-P 2ybc'
_symmetry_space_group_name_H-M 'P 1 21/c 1'
_atom_sites_solution_hydrogens geom
_atom_sites_solution_primary direct
_atom_sites_solution_secondary difmap
_audit_creation_method SHELXL-97
_cell_angle_alpha 90.00
_cell_angle_beta 92.829(2)
_cell_angle_gamma 90.00
_cell_formula_units_Z 8
_cell_length_a 7.2901(5)
_cell_length_b 21.9411(16)
_cell_length_c 29.264(2)
_cell_measurement_reflns_used 8063
_cell_measurement_temperature 200(2)
_cell_measurement_theta_max 26.01
_cell_measurement_theta_min 2.79
_cell_volume 4675.2(6)
_computing_cell_refinement 'SAINT (Bruker, 2000)'
_computing_data_collection 'SMART (Bruker, 2000)'
_computing_data_reduction 'SAINT (Bruker, 2000)'
_computing_molecular_graphics 'ORTEP-III (Farrugia, 1997)'
_computing_publication_material SHELXL97
_computing_structure_refinement 'SHELXL-97 (Sheldrick, 1997)'
_computing_structure_solution 'SHELXS-97 (Sheldrick, 1997)'
_diffrn_ambient_temperature 200(2)
_diffrn_measured_fraction_theta_full 0.994
_diffrn_measured_fraction_theta_max 0.994
_diffrn_measurement_device_type 'Bruker SMART 1000 CCD'
_diffrn_measurement_method '\f and \w scans'
_diffrn_radiation_monochromator graphite
_diffrn_radiation_source 'fine-focus sealed tube'
_diffrn_radiation_type MoK\a
_diffrn_radiation_wavelength 0.71073
_diffrn_reflns_av_R_equivalents 0.0630
_diffrn_reflns_av_sigmaI/netI 0.0713
_diffrn_reflns_limit_h_max 8
_diffrn_reflns_limit_h_min -8
_diffrn_reflns_limit_k_max 26
_diffrn_reflns_limit_k_min -27
_diffrn_reflns_limit_l_max 36
_diffrn_reflns_limit_l_min -28
_diffrn_reflns_number 29003
_diffrn_reflns_theta_full 26.01
_diffrn_reflns_theta_max 26.01
_diffrn_reflns_theta_min 1.39
_diffrn_standards_decay_% 0
_diffrn_standards_interval_count 0
_diffrn_standards_interval_time 0
_diffrn_standards_number 0
_exptl_absorpt_coefficient_mu 6.593
_exptl_absorpt_correction_T_max 1.000
_exptl_absorpt_correction_T_min 0.705
_exptl_absorpt_correction_type multi-scan
_exptl_absorpt_process_details SADABS
_exptl_crystal_colour yellow
_exptl_crystal_density_diffrn 1.994
_exptl_crystal_density_method 'not measured'
_exptl_crystal_description stick
_exptl_crystal_F_000 2704
_exptl_crystal_size_max 0.27
_exptl_crystal_size_mid 0.14
_exptl_crystal_size_min 0.14
_refine_diff_density_max 1.887
_refine_diff_density_min -0.809
_refine_diff_density_rms 0.184
_refine_ls_extinction_method none
_refine_ls_goodness_of_fit_ref 1.039
_refine_ls_hydrogen_treatment constr
_refine_ls_matrix_type full
_refine_ls_number_parameters 559
_refine_ls_number_reflns 9121
_refine_ls_number_restraints 0
_refine_ls_restrained_S_all 1.039
_refine_ls_R_factor_all 0.0807
_refine_ls_R_factor_gt 0.0458
_refine_ls_shift/su_max 0.001
_refine_ls_shift/su_mean 0.000
_refine_ls_structure_factor_coef Fsqd
_refine_ls_weighting_details 'calc w=1/[\s^2^(Fo^2^)+(0.0313P)^2^+2.5237P] where P=(Fo^2^+2Fc^2^)/3'
_refine_ls_weighting_scheme calc
_refine_ls_wR_factor_gt 0.0839
_refine_ls_wR_factor_ref 0.0981
_reflns_number_gt 6179
_reflns_number_total 9121
_reflns_threshold_expression >2sigma(I)
_cod_data_source_file 1267-3653.cff
_cod_data_source_block ptcl5
_cod_depositor_comments
;
The following automatic conversions were performed:

'_symmetry_cell_setting' value 'Monoclinic' changed to 'monoclinic'
according to /home/saulius/struct/CIF-dictionaries/cif_core.dic
dictionary named 'cif_core.dic' version 2.4.1 from
2010-06-29.

'_exptl_absorpt_correction_type' value 'Multi-scan'
changed to 'multi-scan' according to
/home/saulius/struct/CIF-dictionaries/cif_core.dic dictionary named
'cif_core.dic' version 2.4.1 from 2010-06-29.

Automatic conversion script
Id: cif_fix_values 1715 2011-07-08 13:25:40Z adriana 
;
_cod_original_sg_symbol_H-M 'P 21/c'
_cod_database_code 8103303

loop_
_symmetry_equiv_pos_as_xyz
'x, y, z'
'-x, y+1/2, -z+1/2'
'-x, -y, -z'
'x, -y-1/2, z-1/2'

loop_
_atom_site_label
_atom_site_type_symbol
_atom_site_fract_x
_atom_site_fract_y
_atom_site_fract_z
_atom_site_U_iso_or_equiv
_atom_site_adp_type
_atom_site_occupancy
_atom_site_symmetry_multiplicity
_atom_site_calc_flag
_atom_site_refinement_flags
Pt1 Pt 0.08248(4) 0.063680(14) 0.373127(10) 0.02654(10) Uani 1 1 d .
Cl1 Cl 0.0990(3) 0.02685(10) 0.44697(7) 0.0434(6) Uani 1 1 d .
Cl2 Cl 0.2937(3) -0.00858(9) 0.35181(8) 0.0408(6) Uani 1 1 d .
Cl3 Cl 0.3205(3) 0.13052(9) 0.39277(7) 0.0351(5) Uani 1 1 d .
Cl4 Cl -0.1320(3) 0.13524(9) 0.39368(7) 0.0368(5) Uani 1 1 d .
Cl5 Cl -0.1532(3) -0.00385(10) 0.35456(7) 0.0400(5) Uani 1 1 d .
N1 N 0.0675(8) 0.0996(3) 0.3075(2) 0.0255(15) Uani 1 1 d .
C1 C 0.0765(10) 0.1601(4) 0.3019(3) 0.0265(19) Uani 1 1 d .
H1 H 0.0964 0.1849 0.3283 0.032 Uiso 1 1 calc R
C2 C 0.0583(11) 0.1885(4) 0.2595(2) 0.0279(19) Uani 1 1 d .
C3 C 0.0262(11) 0.1506(4) 0.2214(3) 0.029(2) Uani 1 1 d .
H3 H 0.0089 0.1677 0.1917 0.035 Uiso 1 1 calc R
C4 C 0.0198(11) 0.0891(4) 0.2271(3) 0.036(2) Uani 1 1 d .
H4 H 0.0018 0.0633 0.2012 0.043 Uiso 1 1 calc R
C5 C 0.0396(11) 0.0642(4) 0.2705(3) 0.0304(19) Uani 1 1 d .
H5 H 0.0332 0.0212 0.2742 0.037 Uiso 1 1 calc R
C6 C 0.0716(11) 0.2558(4) 0.2563(3) 0.032(2) Uani 1 1 d .
C7 C 0.0246(11) 0.2934(4) 0.2922(3) 0.035(2) Uani 1 1 d .
H7 H -0.0198 0.2756 0.3192 0.042 Uiso 1 1 calc R
C8 C 0.0412(13) 0.3564(4) 0.2897(3) 0.044(2) Uani 1 1 d .
H8 H 0.0071 0.3815 0.3143 0.052 Uiso 1 1 calc R
C9 C 0.1082(12) 0.3819(4) 0.2506(3) 0.045(2) Uani 1 1 d .
H9 H 0.1220 0.4249 0.2485 0.054 Uiso 1 1 calc R
C10 C 0.1552(12) 0.3451(5) 0.2148(3) 0.048(3) Uani 1 1 d .
H10 H 0.1995 0.3629 0.1879 0.057 Uiso 1 1 calc R
C11 C 0.1384(12) 0.2837(4) 0.2177(3) 0.038(2) Uani 1 1 d .
H11 H 0.1731 0.2592 0.1929 0.045 Uiso 1 1 calc R
Pt2 Pt 0.49852(4) 0.059515(14) 0.133380(10) 0.02664(10) Uani 1 1 d .
Cl6 Cl 0.4826(3) 0.02116(10) 0.05987(7) 0.0441(6) Uani 1 1 d .
Cl7 Cl 0.2628(3) -0.00492(9) 0.15274(7) 0.0392(5) Uani 1 1 d .
Cl8 Cl 0.2843(3) 0.13348(9) 0.11173(7) 0.0364(5) Uani 1 1 d .
Cl9 Cl 0.7373(3) 0.12316(9) 0.11420(7) 0.0354(5) Uani 1 1 d .
Cl10 Cl 0.7107(3) -0.01455(10) 0.15532(8) 0.0417(6) Uani 1 1 d .
N2 N 0.5163(8) 0.0962(3) 0.1987(2) 0.0228(15) Uani 1 1 d .
C12 C 0.5276(10) 0.1562(3) 0.2035(3) 0.0262(18) Uani 1 1 d .
H12 H 0.5154 0.1808 0.1768 0.031 Uiso 1 1 calc R
C13 C 0.5565(11) 0.1852(4) 0.2458(3) 0.0299(19) Uani 1 1 d .
C14 C 0.5668(11) 0.1466(4) 0.2839(3) 0.034(2) Uani 1 1 d .
H14 H 0.5859 0.1635 0.3137 0.041 Uiso 1 1 calc R
C15 C 0.5497(12) 0.0853(4) 0.2788(3) 0.039(2) Uani 1 1 d .
H15 H 0.5544 0.0597 0.3050 0.047 Uiso 1 1 calc R
C16 C 0.5255(11) 0.0600(4) 0.2356(3) 0.035(2) Uani 1 1 d .
H16 H 0.5155 0.0170 0.2322 0.042 Uiso 1 1 calc R
C17 C 0.5768(11) 0.2513(4) 0.2481(3) 0.034(2) Uani 1 1 d .
C18 C 0.6428(11) 0.2851(4) 0.2118(3) 0.032(2) Uani 1 1 d .
H18 H 0.6759 0.2646 0.1848 0.039 Uiso 1 1 calc R
C19 C 0.6607(13) 0.3479(4) 0.2146(3) 0.046(2) Uani 1 1 d .
H19 H 0.7077 0.3700 0.1898 0.055 Uiso 1 1 calc R
C20 C 0.6106(14) 0.3783(4) 0.2531(4) 0.054(3) Uani 1 1 d .
H20 H 0.6228 0.4214 0.2548 0.065 Uiso 1 1 calc R
C21 C 0.5437(13) 0.3469(5) 0.2885(3) 0.050(3) Uani 1 1 d .
H21 H 0.5093 0.3683 0.3150 0.060 Uiso 1 1 calc R
C22 C 0.5246(12) 0.2839(4) 0.2869(3) 0.037(2) Uani 1 1 d .
H22 H 0.4763 0.2627 0.3119 0.044 Uiso 1 1 calc R
N3 N 0.4924(11) 0.3959(3) 0.0348(3) 0.049(2) Uani 1 1 d .
H3N H 0.4991 0.4337 0.0250 0.059 Uiso 1 1 calc R
C23 C 0.5344(13) 0.3504(4) 0.0061(3) 0.043(2) Uani 1 1 d .
H23 H 0.5687 0.3597 -0.0240 0.052 Uiso 1 1 calc R
C24 C 0.5277(11) 0.2902(3) 0.0203(3) 0.0277(19) Uani 1 1 d .
C25 C 0.4782(11) 0.2801(4) 0.0647(3) 0.035(2) Uani 1 1 d .
H25 H 0.4734 0.2395 0.0759 0.042 Uiso 1 1 calc R
C26 C 0.4355(12) 0.3277(4) 0.0933(3) 0.044(2) Uani 1 1 d .
H26 H 0.4026 0.3197 0.1237 0.053 Uiso 1 1 calc R
C27 C 0.4409(13) 0.3864(4) 0.0775(3) 0.047(3) Uani 1 1 d .
H27 H 0.4090 0.4195 0.0964 0.057 Uiso 1 1 calc R
C28 C 0.5685(11) 0.2399(4) -0.0122(3) 0.031(2) Uani 1 1 d .
C29 C 0.6192(11) 0.2522(4) -0.0566(3) 0.038(2) Uani 1 1 d .
H29 H 0.6273 0.2932 -0.0667 0.045 Uiso 1 1 calc R
C30 C 0.6579(12) 0.2053(4) -0.0862(3) 0.042(2) Uani 1 1 d .
H30 H 0.6927 0.2144 -0.1163 0.050 Uiso 1 1 calc R
C31 C 0.6465(13) 0.1458(4) -0.0726(3) 0.046(2) Uani 1 1 d .
H31 H 0.6703 0.1136 -0.0932 0.055 Uiso 1 1 calc R
C32 C 0.5995(12) 0.1332(4) -0.0280(3) 0.043(2) Uani 1 1 d .
H32 H 0.5923 0.0920 -0.0182 0.051 Uiso 1 1 calc R
C33 C 0.5635(12) 0.1790(4) 0.0018(3) 0.037(2) Uani 1 1 d .
H33 H 0.5350 0.1694 0.0323 0.045 Uiso 1 1 calc R
N4 N 0.0824(10) 0.1048(3) -0.0255(3) 0.047(2) Uani 1 1 d .
H4N H 0.0647 0.0670 -0.0168 0.056 Uiso 1 1 calc R
C34 C 0.0431(12) 0.1503(4) 0.0035(3) 0.038(2) Uani 1 1 d .
H34 H -0.0017 0.1407 0.0326 0.046 Uiso 1 1 calc R
C35 C 0.0671(11) 0.2107(4) -0.0084(3) 0.030(2) Uani 1 1 d .
C36 C 0.1345(11) 0.2212(4) -0.0517(3) 0.037(2) Uani 1 1 d .
H36 H 0.1550 0.2618 -0.0615 0.044 Uiso 1 1 calc R
C37 C 0.1717(13) 0.1733(5) -0.0805(3) 0.049(3) Uani 1 1 d .
H37 H 0.2148 0.1813 -0.1100 0.059 Uiso 1 1 calc R
C38 C 0.1469(13) 0.1146(5) -0.0669(3) 0.049(3) Uani 1 1 d .
H38 H 0.1748 0.0814 -0.0863 0.059 Uiso 1 1 calc R
C39 C 0.0267(11) 0.2602(4) 0.0238(3) 0.0282(19) Uani 1 1 d .
C40 C -0.0161(11) 0.2483(4) 0.0683(3) 0.033(2) Uani 1 1 d .
H40 H -0.0190 0.2073 0.0786 0.040 Uiso 1 1 calc R
C41 C -0.0557(11) 0.2960(4) 0.0989(3) 0.038(2) Uani 1 1 d .
H41 H -0.0842 0.2868 0.1294 0.046 Uiso 1 1 calc R
C42 C -0.0530(12) 0.3546(4) 0.0846(3) 0.044(2) Uani 1 1 d .
H42 H -0.0798 0.3866 0.1051 0.053 Uiso 1 1 calc R
C43 C -0.0108(13) 0.3678(4) 0.0398(3) 0.044(2) Uani 1 1 d .
H43 H -0.0089 0.4089 0.0296 0.053 Uiso 1 1 calc R
C44 C 0.0282(12) 0.3214(4) 0.0103(3) 0.040(2) Uani 1 1 d .
H44 H 0.0570 0.3311 -0.0202 0.048 Uiso 1 1 calc R
O1 O 0.4035(8) 0.5243(3) 0.04480(19) 0.0471(17) Uani 1 1 d .
H1A H 0.4840 0.5271 0.0662 0.071 Uiso 1 1 d R
H1B H 0.2947 0.5310 0.0516 0.071 Uiso 1 1 d R
O2 O 0.9821(9) 0.0214(3) 0.05061(19) 0.0492(17) Uani 1 1 d .
H2A H 0.8929 0.0420 0.0592 0.074 Uiso 1 1 d R
H2B H 1.0574 0.0123 0.0722 0.074 Uiso 1 1 d R

loop_
_atom_site_aniso_label
_atom_site_aniso_U_11
_atom_site_aniso_U_22
_atom_site_aniso_U_33
_atom_site_aniso_U_23
_atom_site_aniso_U_13
_atom_site_aniso_U_12
Pt1 0.0320(2) 0.02282(18) 0.02498(19) 0.00021(13) 0.00372(14) 0.00034(15)
Cl1 0.0622(16) 0.0371(14) 0.0311(13) 0.0083(9) 0.0051(11) -0.0007(11)
Cl2 0.0458(14) 0.0291(12) 0.0482(14) 0.0016(10) 0.0111(11) 0.0108(10)
Cl3 0.0393(13) 0.0341(12) 0.0311(12) 0.0025(9) -0.0065(10) -0.0065(10)
Cl4 0.0410(13) 0.0360(13) 0.0342(13) -0.0031(9) 0.0090(10) 0.0096(10)
Cl5 0.0388(13) 0.0339(13) 0.0474(14) 0.0004(10) 0.0024(11) -0.0111(10)
N1 0.025(4) 0.027(4) 0.025(4) -0.004(3) -0.001(3) -0.004(3)
C1 0.023(4) 0.032(5) 0.024(5) -0.007(3) -0.003(4) 0.003(4)
C2 0.027(5) 0.039(5) 0.018(4) 0.005(4) 0.000(3) 0.004(4)
C3 0.036(5) 0.040(5) 0.012(4) 0.001(3) 0.003(4) 0.004(4)
C4 0.036(5) 0.052(6) 0.021(5) -0.016(4) 0.007(4) -0.001(4)
C5 0.035(5) 0.027(5) 0.030(5) -0.004(4) 0.001(4) -0.002(4)
C6 0.023(5) 0.036(5) 0.036(5) 0.005(4) -0.002(4) 0.005(4)
C7 0.033(5) 0.039(6) 0.033(5) 0.003(4) 0.001(4) 0.011(4)
C8 0.052(6) 0.036(6) 0.042(6) 0.005(4) -0.004(5) 0.001(5)
C9 0.042(6) 0.035(6) 0.057(7) 0.016(5) -0.006(5) 0.003(5)
C10 0.038(6) 0.051(7) 0.053(7) 0.028(5) -0.008(5) -0.002(5)
C11 0.038(6) 0.045(6) 0.029(5) 0.009(4) 0.003(4) 0.006(4)
Pt2 0.0327(2) 0.02156(18) 0.02583(19) -0.00048(13) 0.00281(14) -0.00101(14)
Cl6 0.0643(16) 0.0376(13) 0.0308(13) -0.0107(9) 0.0057(11) -0.0088(12)
Cl7 0.0425(14) 0.0298(12) 0.0459(14) -0.0018(9) 0.0095(11) -0.0112(10)
Cl8 0.0411(13) 0.0321(12) 0.0350(13) 0.0021(9) -0.0082(10) 0.0040(10)
Cl9 0.0397(13) 0.0367(13) 0.0307(12) -0.0009(9) 0.0093(10) -0.0121(10)
Cl10 0.0469(14) 0.0309(13) 0.0477(15) 0.0007(10) 0.0052(11) 0.0127(10)
N2 0.026(4) 0.020(4) 0.023(4) 0.002(3) 0.004(3) 0.003(3)
C12 0.028(5) 0.026(5) 0.025(5) 0.003(3) 0.003(4) 0.000(4)
C13 0.025(5) 0.037(5) 0.028(5) -0.001(4) 0.000(4) 0.001(4)
C14 0.034(5) 0.051(6) 0.017(5) -0.004(4) 0.002(4) -0.002(4)
C15 0.046(6) 0.050(6) 0.023(5) 0.009(4) 0.011(4) 0.000(5)
C16 0.040(5) 0.036(5) 0.029(5) 0.016(4) -0.003(4) -0.002(4)
C17 0.029(5) 0.047(6) 0.026(5) 0.002(4) -0.002(4) 0.003(4)
C18 0.041(6) 0.037(5) 0.018(5) -0.002(3) -0.005(4) -0.001(4)
C19 0.046(6) 0.036(6) 0.055(7) -0.001(5) -0.008(5) -0.001(5)
C20 0.058(7) 0.031(6) 0.072(8) -0.018(5) -0.008(6) 0.016(5)
C21 0.048(6) 0.054(7) 0.048(7) -0.030(5) -0.004(5) 0.011(5)
C22 0.039(6) 0.049(6) 0.023(5) -0.014(4) -0.005(4) 0.007(4)
N3 0.060(6) 0.026(5) 0.060(6) 0.004(4) -0.014(5) -0.002(4)
C23 0.055(7) 0.031(6) 0.043(6) -0.009(4) 0.001(5) -0.003(5)
C24 0.026(5) 0.021(4) 0.036(5) 0.005(3) -0.008(4) -0.006(4)
C25 0.035(5) 0.026(5) 0.045(6) 0.005(4) -0.003(4) -0.001(4)
C26 0.052(6) 0.046(6) 0.034(6) -0.013(4) 0.008(5) 0.004(5)
C27 0.055(7) 0.042(6) 0.044(6) -0.017(5) -0.003(5) 0.004(5)
C28 0.037(5) 0.021(5) 0.034(5) 0.007(4) -0.005(4) -0.001(4)
C29 0.033(5) 0.040(6) 0.042(6) 0.009(4) 0.011(4) -0.005(4)
C30 0.043(6) 0.058(7) 0.025(5) -0.002(4) 0.003(4) -0.001(5)
C31 0.054(7) 0.034(6) 0.048(6) -0.014(4) -0.004(5) 0.004(5)
C32 0.052(6) 0.030(5) 0.045(6) 0.002(4) -0.008(5) 0.001(5)
C33 0.049(6) 0.035(5) 0.028(5) 0.002(4) 0.002(4) 0.002(4)
N4 0.049(5) 0.028(5) 0.064(6) -0.006(4) 0.001(4) -0.002(4)
C34 0.054(6) 0.034(6) 0.026(5) 0.003(4) -0.006(4) 0.000(5)
C35 0.024(5) 0.034(5) 0.031(5) 0.002(4) -0.001(4) 0.008(4)
C36 0.033(5) 0.039(6) 0.037(6) -0.002(4) -0.007(4) 0.003(4)
C37 0.049(6) 0.059(7) 0.041(6) -0.006(5) 0.008(5) 0.003(5)
C38 0.045(6) 0.051(7) 0.051(7) -0.012(5) -0.004(5) 0.002(5)
C39 0.023(5) 0.037(5) 0.025(5) 0.001(4) -0.004(4) 0.001(4)
C40 0.042(6) 0.031(5) 0.027(5) 0.005(4) 0.002(4) 0.003(4)
C41 0.036(5) 0.048(6) 0.032(5) 0.000(4) 0.004(4) 0.009(4)
C42 0.042(6) 0.048(6) 0.041(6) -0.018(5) -0.007(5) 0.003(5)
C43 0.060(7) 0.020(5) 0.051(7) -0.002(4) -0.001(5) 0.004(4)
C44 0.049(6) 0.037(6) 0.034(5) 0.007(4) -0.002(4) 0.002(5)
O1 0.051(4) 0.043(4) 0.047(4) -0.004(3) 0.007(3) 0.000(3)
O2 0.071(5) 0.037(4) 0.040(4) -0.010(3) 0.000(3) -0.001(3)

loop_
_atom_type_symbol
_atom_type_description
_atom_type_scat_dispersion_real
_atom_type_scat_dispersion_imag
_atom_type_scat_source
C C 0.0033 0.0016 'International Tables Vol C Tables 4.2.6.8 and 6.1.1.4'
H H 0.0000 0.0000 'International Tables Vol C Tables 4.2.6.8 and 6.1.1.4'
Cl Cl 0.1484 0.1585 'International Tables Vol C Tables 4.2.6.8 and 6.1.1.4'
N N 0.0061 0.0033 'International Tables Vol C Tables 4.2.6.8 and 6.1.1.4'
O O 0.0106 0.0060 'International Tables Vol C Tables 4.2.6.8 and 6.1.1.4'
Pt Pt -1.7033 8.3905 'International Tables Vol C Tables 4.2.6.8 and 6.1.1.4'

loop_
_geom_angle_atom_site_label_1
_geom_angle_atom_site_label_2
_geom_angle_atom_site_label_3
_geom_angle
N1 Pt1 Cl1 178.22(18)
N1 Pt1 Cl5 91.21(18)
Cl1 Pt1 Cl5 89.97(8)
N1 Pt1 Cl4 88.74(18)
Cl1 Pt1 Cl4 89.94(8)
Cl5 Pt1 Cl4 89.56(8)
N1 Pt1 Cl2 90.89(18)
Cl1 Pt1 Cl2 90.46(8)
Cl5 Pt1 Cl2 89.67(8)
Cl4 Pt1 Cl2 179.14(8)
N1 Pt1 Cl3 89.66(18)
Cl1 Pt1 Cl3 89.18(8)
Cl5 Pt1 Cl3 179.09(8)
Cl4 Pt1 Cl3 90.75(8)
Cl2 Pt1 Cl3 90.02(8)
C5 N1 C1 119.0(7)
C5 N1 Pt1 121.8(6)
C1 N1 Pt1 119.2(5)
N1 C1 C2 123.3(7)
N1 C1 H1 118.3
C2 C1 H1 118.3
C1 C2 C3 116.6(8)
C1 C2 C6 120.0(7)
C3 C2 C6 123.4(7)
C4 C3 C2 119.9(7)
C4 C3 H3 120.0
C2 C3 H3 120.0
C3 C4 C5 120.1(7)
C3 C4 H4 120.0
C5 C4 H4 120.0
N1 C5 C4 121.1(8)
N1 C5 H5 119.5
C4 C5 H5 119.5
C11 C6 C7 117.4(8)
C11 C6 C2 121.1(8)
C7 C6 C2 121.5(7)
C8 C7 C6 121.5(8)
C8 C7 H7 119.2
C6 C7 H7 119.2
C9 C8 C7 118.8(9)
C9 C8 H8 120.6
C7 C8 H8 120.6
C10 C9 C8 120.2(9)
C10 C9 H9 119.9
C8 C9 H9 119.9
C11 C10 C9 120.4(9)
C11 C10 H10 119.8
C9 C10 H10 119.8
C10 C11 C6 121.7(9)
C10 C11 H11 119.2
C6 C11 H11 119.2
N2 Pt2 Cl6 178.35(17)
N2 Pt2 Cl10 90.37(17)
Cl6 Pt2 Cl10 90.28(8)
N2 Pt2 Cl7 91.44(17)
Cl6 Pt2 Cl7 90.08(8)
Cl10 Pt2 Cl7 89.85(8)
N2 Pt2 Cl8 89.46(17)
Cl6 Pt2 Cl8 89.90(8)
Cl10 Pt2 Cl8 179.59(8)
Cl7 Pt2 Cl8 89.78(8)
N2 Pt2 Cl9 88.60(17)
Cl6 Pt2 Cl9 89.88(8)
Cl10 Pt2 Cl9 89.46(8)
Cl7 Pt2 Cl9 179.31(8)
Cl8 Pt2 Cl9 90.91(8)
C12 N2 C16 120.1(7)
C12 N2 Pt2 119.0(5)
C16 N2 Pt2 120.8(6)
N2 C12 C13 123.5(7)
N2 C12 H12 118.2
C13 C12 H12 118.2
C12 C13 C14 115.5(8)
C12 C13 C17 120.2(7)
C14 C13 C17 124.2(7)
C15 C14 C13 120.6(8)
C15 C14 H14 119.7
C13 C14 H14 119.7
C14 C15 C16 120.4(8)
C14 C15 H15 119.8
C16 C15 H15 119.8
N2 C16 C15 119.8(8)
N2 C16 H16 120.1
C15 C16 H16 120.1
C18 C17 C22 117.4(8)
C18 C17 C13 122.0(7)
C22 C17 C13 120.7(8)
C19 C18 C17 121.1(8)
C19 C18 H18 119.5
C17 C18 H18 119.5
C20 C19 C18 120.2(9)
C20 C19 H19 119.9
C18 C19 H19 119.9
C21 C20 C19 119.9(10)
C21 C20 H20 120.0
C19 C20 H20 120.0
C20 C21 C22 121.3(9)
C20 C21 H21 119.4
C22 C21 H21 119.4
C21 C22 C17 120.1(9)
C21 C22 H22 120.0
C17 C22 H22 120.0
C27 N3 C23 123.3(8)
C27 N3 H3N 118.4
C23 N3 H3N 118.4
N3 C23 C24 120.4(9)
N3 C23 H23 119.8
C24 C23 H23 119.8
C25 C24 C23 116.7(8)
C25 C24 C28 123.3(7)
C23 C24 C28 120.0(8)
C26 C25 C24 121.6(8)
C26 C25 H25 119.2
C24 C25 H25 119.2
C27 C26 C25 119.7(9)
C27 C26 H26 120.1
C25 C26 H26 120.1
N3 C27 C26 118.4(8)
N3 C27 H27 120.8
C26 C27 H27 120.8
C29 C28 C33 118.0(8)
C29 C28 C24 121.4(7)
C33 C28 C24 120.5(7)
C30 C29 C28 120.7(8)
C30 C29 H29 119.6
C28 C29 H29 119.6
C31 C30 C29 120.7(8)
C31 C30 H30 119.6
C29 C30 H30 119.6
C30 C31 C32 118.9(8)
C30 C31 H31 120.5
C32 C31 H31 120.5
C33 C32 C31 121.1(9)
C33 C32 H32 119.5
C31 C32 H32 119.5
C32 C33 C28 120.4(8)
C32 C33 H33 119.8
C28 C33 H33 119.8
C38 N4 C34 123.1(8)
C38 N4 H4N 118.4
C34 N4 H4N 118.4
N4 C34 C35 121.1(8)
N4 C34 H34 119.5
C35 C34 H34 119.5
C34 C35 C36 116.1(8)
C34 C35 C39 120.8(8)
C36 C35 C39 123.2(8)
C37 C36 C35 121.0(9)
C37 C36 H36 119.5
C35 C36 H36 119.5
C38 C37 C36 120.5(9)
C38 C37 H37 119.8
C36 C37 H37 119.8
N4 C38 C37 118.2(9)
N4 C38 H38 120.9
C37 C38 H38 120.9
C40 C39 C44 117.0(8)
C40 C39 C35 121.7(8)
C44 C39 C35 121.3(7)
C39 C40 C41 121.3(8)
C39 C40 H40 119.3
C41 C40 H40 119.3
C42 C41 C40 120.1(8)
C42 C41 H41 119.9
C40 C41 H41 119.9
C41 C42 C43 119.7(8)
C41 C42 H42 120.1
C43 C42 H42 120.1
C44 C43 C42 120.0(8)
C44 C43 H43 120.0
C42 C43 H43 120.0
C43 C44 C39 121.9(8)
C43 C44 H44 119.1
C39 C44 H44 119.1
H1A O1 H1B 116.4
H2A O2 H2B 113.0

loop_
_geom_bond_atom_site_label_1
_geom_bond_atom_site_label_2
_geom_bond_distance
Pt1 N1 2.075(6)
Pt1 Cl1 2.305(2)
Pt1 Cl5 2.313(2)
Pt1 Cl4 2.316(2)
Pt1 Cl2 2.317(2)
Pt1 Cl3 2.322(2)
N1 C5 1.338(9)
N1 C1 1.341(9)
C1 C2 1.389(10)
C1 H1 0.9500
C2 C3 1.401(10)
C2 C6 1.482(11)
C3 C4 1.359(11)
C3 H3 0.9500
C4 C5 1.386(11)
C4 H4 0.9500
C5 H5 0.9500
C6 C11 1.393(11)
C6 C7 1.394(11)
C7 C8 1.390(11)
C7 H7 0.9500
C8 C9 1.383(11)
C8 H8 0.9500
C9 C10 1.380(13)
C9 H9 0.9500
C10 C11 1.355(12)
C10 H10 0.9500
C11 H11 0.9500
Pt2 N2 2.071(6)
Pt2 Cl6 2.307(2)
Pt2 Cl10 2.313(2)
Pt2 Cl7 2.317(2)
Pt2 Cl8 2.319(2)
Pt2 Cl9 2.322(2)
N2 C12 1.326(9)
N2 C16 1.342(9)
C12 C13 1.397(10)
C12 H12 0.9500
C13 C14 1.400(11)
C13 C17 1.460(11)
C14 C15 1.359(11)
C14 H14 0.9500
C15 C16 1.383(11)
C15 H15 0.9500
C16 H16 0.9500
C17 C18 1.400(11)
C17 C22 1.410(11)
C18 C19 1.386(11)
C18 H18 0.9500
C19 C20 1.375(12)
C19 H19 0.9500
C20 C21 1.357(13)
C20 H20 0.9500
C21 C22 1.390(12)
C21 H21 0.9500
C22 H22 0.9500
N3 C27 1.339(11)
N3 C23 1.350(11)
N3 H3N 0.8800
C23 C24 1.386(11)
C23 H23 0.9500
C24 C25 1.384(11)
C24 C28 1.497(11)
C25 C26 1.382(11)
C25 H25 0.9500
C26 C27 1.369(12)
C26 H26 0.9500
C27 H27 0.9500
C28 C29 1.394(11)
C28 C33 1.400(11)
C29 C30 1.382(12)
C29 H29 0.9500
C30 C31 1.368(12)
C30 H30 0.9500
C31 C32 1.391(12)
C31 H31 0.9500
C32 C33 1.366(11)
C32 H32 0.9500
C33 H33 0.9500
N4 C38 1.338(11)
N4 C34 1.350(10)
N4 H4N 0.8800
C34 C35 1.384(11)
C34 H34 0.9500
C35 C36 1.402(11)
C35 C39 1.476(11)
C36 C37 1.382(12)
C36 H36 0.9500
C37 C38 1.363(13)
C37 H37 0.9500
C38 H38 0.9500
C39 C40 1.379(10)
C39 C44 1.401(11)
C40 C41 1.416(11)
C40 H40 0.9500
C41 C42 1.351(12)
C41 H41 0.9500
C42 C43 1.393(12)
C42 H42 0.9500
C43 C44 1.373(11)
C43 H43 0.9500
C44 H44 0.9500
O1 H1A 0.8401
O1 H1B 0.8400
O2 H2A 0.8402
O2 H2B 0.8402

loop_
_geom_hbond_atom_site_label_D
_geom_hbond_atom_site_label_H
_geom_hbond_atom_site_label_A
_geom_hbond_distance_DH
_geom_hbond_distance_HA
_geom_hbond_distance_DA
_geom_hbond_angle_DHA
_geom_hbond_site_symmetry_A
O2 H2A Cl9 0.84 2.69 3.458(6) 152.9 .
O2 H2B Cl7 0.84 2.76 3.584(7) 169.4 1_655
N3 H3N O1 0.88 2.19 2.909(9) 138.0 .
N3 H3N O1 0.88 2.38 3.041(10) 132.0 3_665
N4 H4N O2 0.88 2.32 3.001(10) 134.6 1_455
N4 H4N O2 0.88 2.20 2.899(9) 136.4 3_655
C1 H1 Cl3 0.95 2.71 3.192(8) 112.1 .
C1 H1 Cl4 0.95 2.82 3.198(8) 105.1 .
C5 H5 Cl5 0.95 2.83 3.254(8) 108.3 .
C12 H12 Cl8 0.95 2.69 3.184(8) 113.1 .
C12 H12 Cl9 0.95 2.80 3.176(7) 104.3 .
C15 H15 Cl2 0.95 2.83 3.561(9) 135.0 .
C16 H16 Cl10 0.95 2.81 3.214(9) 106.9 .
C29 H29 Cl4 0.95 2.66 3.431(8) 138.2 4_665
C32 H32 Cl6 0.95 2.81 3.555(9) 136.3 3_655
C38 H38 Cl10 0.95 2.67 3.586(10) 163.4 3_655
C40 H40 Cl9 0.95 2.80 3.579(8) 140.2 1_455
C43 H43 Cl1 0.95 2.77 3.574(9) 143.5 2

loop_
_geom_torsion_atom_site_label_1
_geom_torsion_atom_site_label_2
_geom_torsion_atom_site_label_3
_geom_torsion_atom_site_label_4
_geom_torsion
Cl1 Pt1 N1 C5 -171(5)
Cl5 Pt1 N1 C5 -39.6(6)
Cl4 Pt1 N1 C5 -129.2(6)
Cl2 Pt1 N1 C5 50.0(6)
Cl3 Pt1 N1 C5 140.1(6)
Cl1 Pt1 N1 C1 5(6)
Cl5 Pt1 N1 C1 136.8(5)
Cl4 Pt1 N1 C1 47.3(5)
Cl2 Pt1 N1 C1 -133.5(5)
Cl3 Pt1 N1 C1 -43.5(5)
C5 N1 C1 C2 0.0(11)
Pt1 N1 C1 C2 -176.6(6)
N1 C1 C2 C3 1.0(11)
N1 C1 C2 C6 -179.5(7)
C1 C2 C3 C4 -1.9(12)
C6 C2 C3 C4 178.6(8)
C2 C3 C4 C5 1.9(12)
C1 N1 C5 C4 -0.1(11)
Pt1 N1 C5 C4 176.4(6)
C3 C4 C5 N1 -0.9(12)
C1 C2 C6 C11 149.8(8)
C3 C2 C6 C11 -30.7(12)
C1 C2 C6 C7 -27.7(12)
C3 C2 C6 C7 151.8(8)
C11 C6 C7 C8 0.8(13)
C2 C6 C7 C8 178.4(8)
C6 C7 C8 C9 -0.8(14)
C7 C8 C9 C10 0.8(14)
C8 C9 C10 C11 -0.9(14)
C9 C10 C11 C6 0.9(14)
C7 C6 C11 C10 -0.9(13)
C2 C6 C11 C10 -178.5(8)
Cl6 Pt2 N2 C12 23(7)
Cl10 Pt2 N2 C12 135.9(6)
Cl7 Pt2 N2 C12 -134.3(5)
Cl8 Pt2 N2 C12 -44.5(5)
Cl9 Pt2 N2 C12 46.4(5)
Cl6 Pt2 N2 C16 -154(6)
Cl10 Pt2 N2 C16 -40.8(6)
Cl7 Pt2 N2 C16 49.0(6)
Cl8 Pt2 N2 C16 138.8(6)
Cl9 Pt2 N2 C16 -130.3(6)
C16 N2 C12 C13 2.6(11)
Pt2 N2 C12 C13 -174.1(6)
N2 C12 C13 C14 -2.2(11)
N2 C12 C13 C17 176.8(7)
C12 C13 C14 C15 0.2(12)
C17 C13 C14 C15 -178.8(8)
C13 C14 C15 C16 1.3(13)
C12 N2 C16 C15 -1.0(12)
Pt2 N2 C16 C15 175.7(6)
C14 C15 C16 N2 -1.0(13)
C12 C13 C17 C18 -26.7(12)
C14 C13 C17 C18 152.2(8)
C12 C13 C17 C22 151.3(8)
C14 C13 C17 C22 -29.8(12)
C22 C17 C18 C19 1.7(13)
C13 C17 C18 C19 179.8(8)
C17 C18 C19 C20 -1.1(14)
C18 C19 C20 C21 0.1(15)
C19 C20 C21 C22 0.1(16)
C20 C21 C22 C17 0.7(15)
C18 C17 C22 C21 -1.5(13)
C13 C17 C22 C21 -179.6(8)
C27 N3 C23 C24 -0.7(14)
N3 C23 C24 C25 -0.6(13)
N3 C23 C24 C28 178.0(8)
C23 C24 C25 C26 0.7(13)
C28 C24 C25 C26 -177.8(8)
C24 C25 C26 C27 0.4(14)
C23 N3 C27 C26 1.8(14)
C25 C26 C27 N3 -1.6(14)
C25 C24 C28 C29 -179.5(8)
C23 C24 C28 C29 2.0(12)
C25 C24 C28 C33 -2.0(13)
C23 C24 C28 C33 179.5(8)
C33 C28 C29 C30 1.9(13)
C24 C28 C29 C30 179.5(8)
C28 C29 C30 C31 0.2(14)
C29 C30 C31 C32 -1.5(14)
C30 C31 C32 C33 0.5(14)
C31 C32 C33 C28 1.7(14)
C29 C28 C33 C32 -2.9(13)
C24 C28 C33 C32 179.5(8)
C38 N4 C34 C35 0.4(14)
N4 C34 C35 C36 -0.3(13)
N4 C34 C35 C39 -179.0(8)
C34 C35 C36 C37 0.8(12)
C39 C35 C36 C37 179.5(8)
C35 C36 C37 C38 -1.4(14)
C34 N4 C38 C37 -0.9(14)
C36 C37 C38 N4 1.4(14)
C34 C35 C39 C40 7.4(12)
C36 C35 C39 C40 -171.3(8)
C34 C35 C39 C44 -171.9(8)
C36 C35 C39 C44 9.4(12)
C44 C39 C40 C41 -0.3(12)
C35 C39 C40 C41 -179.7(8)
C39 C40 C41 C42 0.3(13)
C40 C41 C42 C43 -0.1(14)
C41 C42 C43 C44 -0.1(14)
C42 C43 C44 C39 0.1(14)
C40 C39 C44 C43 0.1(13)
C35 C39 C44 C43 179.4(8)
